data_7716256
loop_
_publ_author_name
'Bousfiha, Asmae'
'Abidi, Oumaima'
'Lemetayer, Louis'
'Sood, Navya'
'Tolbatov, Iogann'
'Barrois, Fabien'
'Daher, Ahmad'
'Cattey, H&#xe9;l&#xe8;ne'
'Cordier, Marie'
'Hissler, Muriel'
'Hierso, Jean-Cyrille'
'Fleurat-Lessard, Paul'
'Bouit, Pierre-Antoine'
'Roger, Julien'

_publ_section_title
;
 Molecular engineering of 3-arylated tetrazo[1,2-<i>b</i>]indazoles:
 divergent synthesis and structure-property relationships.
;
_journal_issue 25
_journal_name_full 'Dalton transactions (Cambridge, England : 2003)'
_journal_page_first 10737
_journal_page_last 10743
_journal_paper_doi 10.1039/d4dt01122h
_journal_volume 53
_journal_year 2024
_chemical_compound_source 'synthesis as described'
_chemical_formula_moiety 'C14 H8 F N5 O'
_chemical_formula_sum 'C14 H8 F N5 O'
_chemical_formula_weight 281.25
_space_group_crystal_system monoclinic
_space_group_IT_number 14
_space_group_name_Hall '-P 2ybc'
_space_group_name_H-M_alt 'P 1 21/c 1'
_atom_sites_solution_hydrogens geom
_atom_sites_solution_primary dual
_atom_sites_solution_secondary difmap
_audit_update_record
;
2023-11-10 deposited with the CCDC.	2024-05-31 downloaded from the CCDC.
;
_cell_angle_alpha 90
_cell_angle_beta 97.855(5)
_cell_angle_gamma 90
_cell_formula_units_Z 8
_cell_length_a 26.134(4)
_cell_length_b 12.1510(14)
_cell_length_c 7.3638(11)
_cell_measurement_reflns_used 7912
_cell_measurement_temperature 150(2)
_cell_measurement_theta_max 27.3576
_cell_measurement_theta_min 3.1474
_cell_measurement_wavelength 0.710730
_cell_volume 2316.5(6)
_computing_cell_refinement 'APEX3 (Bruker, 2015)'
_computing_data_collection 'Bruker APEX3 (Bruker, 2015)'
_computing_data_reduction 'SAINT (Bruker, 2014)'
_computing_molecular_graphics
;
   'PLATON, A.L.Spek, Acta Cryst. 2009, D65, 148-155'
;
_computing_publication_material 'CRYSCALC (T. Roisnel, local program, ver. 2020)'
_computing_structure_refinement 'SHELXL-2018_3 (Sheldrick, 2018)'
_computing_structure_solution 'SHELXT 2018_2 (Sheldrick, 2018)'
_diffrn_ambient_temperature 150(2)
_diffrn_detector CMOS-PHOTON70
_diffrn_detector_area_resol_mean 10.4167
_diffrn_measured_fraction_theta_full 0.998
_diffrn_measured_fraction_theta_max 0.990
_diffrn_measurement_device_type 'D8 VENTURE Bruker AXS'
_diffrn_measurement_method 'rotation images'
_diffrn_orient_matrix_UB_11 0.0258669
_diffrn_orient_matrix_UB_12 0.0113011
_diffrn_orient_matrix_UB_13 -0.0362112
_diffrn_orient_matrix_UB_21 0.1266836
_diffrn_orient_matrix_UB_22 0.0255272
_diffrn_orient_matrix_UB_23 0.0134163
_diffrn_orient_matrix_UB_31 0.0455477
_diffrn_orient_matrix_UB_32 -0.0774180
_diffrn_orient_matrix_UB_33 -0.0008621
_diffrn_radiation_monochromator 'multilayer monochromator'
_diffrn_radiation_probe x-ray
_diffrn_radiation_source 'Incoatec microfocus sealed tube'
_diffrn_radiation_type MoK\a
_diffrn_radiation_wavelength 0.71073
_diffrn_reflns_av_R_equivalents 0.0608
_diffrn_reflns_av_unetI/netI 0.0479
_diffrn_reflns_limit_h_max 33
_diffrn_reflns_limit_h_min -33
_diffrn_reflns_limit_k_max 15
_diffrn_reflns_limit_k_min -15
_diffrn_reflns_limit_l_max 9
_diffrn_reflns_limit_l_min -9
_diffrn_reflns_number 26705
_diffrn_reflns_theta_full 25.242
_diffrn_reflns_theta_max 27.635
_diffrn_reflns_theta_min 1.851
_diffrn_source_current 1.00
_diffrn_source_power 50.0
_diffrn_source_voltage 50.00
_exptl_absorpt_coefficient_mu 0.120
_exptl_absorpt_correction_T_max 0.994
_exptl_absorpt_correction_T_min 0.849
_exptl_absorpt_correction_type multi-scan
_exptl_absorpt_process_details
;
  [Sheldrick, G.M. (2014). SADABS Bruker AXS Inc., Madison, Wisconsin, USA]
;
_exptl_crystal_colour yellow
_exptl_crystal_density_diffrn 1.613
_exptl_crystal_description stick
_exptl_crystal_F_000 1152
_exptl_crystal_size_max 0.280
_exptl_crystal_size_mid 0.170
_exptl_crystal_size_min 0.050
_refine_diff_density_max 0.466
_refine_diff_density_min -0.356
_refine_diff_density_rms 0.069
_refine_ls_extinction_method none
_refine_ls_goodness_of_fit_ref 1.052
_refine_ls_hydrogen_treatment constr
_refine_ls_matrix_type full
_refine_ls_number_parameters 380
_refine_ls_number_reflns 5338
_refine_ls_number_restraints 0
_refine_ls_restrained_S_all 1.052
_refine_ls_R_factor_all 0.0673
_refine_ls_R_factor_gt 0.0588
_refine_ls_shift/su_max 0.000
_refine_ls_shift/su_mean 0.000
_refine_ls_structure_factor_coef Fsqd
_refine_ls_weighting_details 'w=1/[\s^2^(Fo^2^)+(0.0636P)^2^+2.6562P] where P=(Fo^2^+2Fc^2^)/3'
_refine_ls_weighting_scheme calc
_refine_ls_wR_factor_gt 0.1410
_refine_ls_wR_factor_ref 0.1463
_reflns_number_gt 4714
_reflns_number_total 5338
_reflns_threshold_expression >2sigma(I)
_cod_data_source_file d4dt01122h2.cif
_cod_data_source_block LOL59_F1
_cod_depositor_comments 'Adding full bibliography for 7716255--7716259.cif.'
_cod_original_sg_symbol_H-M 'P 21/c'
_cod_database_code 7716256

loop_
_space_group_symop_operation_xyz
'x, y, z'
'-x, y+1/2, -z+1/2'
'-x, -y, -z'
'x, -y-1/2, z-1/2'

loop_
_atom_site_label
_atom_site_type_symbol
_atom_site_fract_x
_atom_site_fract_y
_atom_site_fract_z
_atom_site_U_iso_or_equiv
_atom_site_adp_type
_atom_site_occupancy
_atom_site_site_symmetry_order
_atom_site_calc_flag
_atom_site_refinement_flags_posn
_atom_site_refinement_flags_adp
_atom_site_refinement_flags_occupancy
_atom_site_disorder_assembly
_atom_site_disorder_group
F1 F 0.32235(7) 0.89221(14) 0.4000(3) 0.0268(4) Uani 1 1 d . . . . .
O1 O 0.39139(8) 0.43980(17) 0.6970(4) 0.0265(5) Uani 1 1 d . . . . .
N1 N 0.34871(9) 0.5684(2) 0.5222(4) 0.0181(5) Uani 1 1 d . . . . .
N2 N 0.39224(9) 0.52879(19) 0.6123(4) 0.0171(5) Uani 1 1 d . . . . .
N3 N 0.39433(9) 0.72630(19) 0.4245(4) 0.0202(6) Uani 1 1 d . . . . .
N4 N 0.43699(9) 0.68159(19) 0.5209(4) 0.0183(5) Uani 1 1 d . . . . .
N5 N 0.48252(10) 0.7284(2) 0.5261(4) 0.0224(6) Uani 1 1 d . . . . .
C1 C 0.28980(11) 0.8156(2) 0.3195(4) 0.0187(6) Uani 1 1 d . . . . .
C2 C 0.24262(12) 0.8504(3) 0.2317(5) 0.0225(6) Uani 1 1 d . . . . .
H2 H 0.234163 0.926501 0.225240 0.027 Uiso 1 1 calc R U . . .
C3 C 0.20801(11) 0.7729(3) 0.1535(5) 0.0241(7) Uani 1 1 d . . . . .
H3 H 0.175397 0.795682 0.091958 0.029 Uiso 1 1 calc R U . . .
C4 C 0.22034(12) 0.6620(3) 0.1639(5) 0.0236(7) Uani 1 1 d . . . . .
H4 H 0.196487 0.608969 0.108177 0.028 Uiso 1 1 calc R U . . .
C5 C 0.26710(11) 0.6292(3) 0.2550(4) 0.0204(6) Uani 1 1 d . . . . .
H5 H 0.275046 0.552920 0.263879 0.024 Uiso 1 1 calc R U . . .
C6 C 0.30324(10) 0.7053(2) 0.3347(4) 0.0168(6) Uani 1 1 d . . . . .
C7 C 0.35296(11) 0.6656(2) 0.4342(4) 0.0173(6) Uani 1 1 d . . . . .
C8 C 0.43769(11) 0.5836(2) 0.6146(4) 0.0170(6) Uani 1 1 d . . . . .
C9 C 0.48862(11) 0.5645(2) 0.6900(4) 0.0190(6) Uani 1 1 d . . . . .
C10 C 0.51459(11) 0.6573(2) 0.6320(4) 0.0196(6) Uani 1 1 d . . . . .
C11 C 0.56810(11) 0.6699(3) 0.6821(5) 0.0264(7) Uani 1 1 d . . . . .
H11 H 0.586063 0.732157 0.644765 0.032 Uiso 1 1 calc R U . . .
C12 C 0.59318(12) 0.5879(3) 0.7878(5) 0.0285(8) Uani 1 1 d . . . . .
H12 H 0.629375 0.594081 0.823981 0.034 Uiso 1 1 calc R U . . .
C13 C 0.56714(12) 0.4948(3) 0.8445(5) 0.0263(7) Uani 1 1 d . . . . .
H13 H 0.586252 0.440239 0.917333 0.032 Uiso 1 1 calc R U . . .
C14 C 0.51489(12) 0.4812(3) 0.7970(4) 0.0212(6) Uani 1 1 d . . . . .
H14 H 0.497371 0.418436 0.834654 0.025 Uiso 1 1 calc R U . . .
F2 F 0.17595(7) 0.39932(14) 0.0717(3) 0.0281(5) Uani 1 1 d . . . . .
O2 O 0.11227(8) -0.06089(17) 0.2891(4) 0.0265(5) Uani 1 1 d . . . . .
N6 N 0.15451(9) 0.0705(2) 0.1595(4) 0.0196(5) Uani 1 1 d . . . . .
N7 N 0.11138(9) 0.02975(19) 0.2079(4) 0.0187(5) Uani 1 1 d . . . . .
N8 N 0.10844(9) 0.2306(2) 0.0261(4) 0.0193(6) Uani 1 1 d . . . . .
N9 N 0.06602(9) 0.18375(19) 0.0802(4) 0.0173(5) Uani 1 1 d . . . . .
N10 N 0.02031(9) 0.2313(2) 0.0470(4) 0.0211(6) Uani 1 1 d . . . . .
C15 C 0.21029(11) 0.3261(2) 0.0207(4) 0.0193(6) Uani 1 1 d . . . . .
C16 C 0.25540(11) 0.3675(2) -0.0278(4) 0.0215(6) Uani 1 1 d . . . . .
H16 H 0.261260 0.444631 -0.028966 0.026 Uiso 1 1 calc R U . . .
C17 C 0.29228(11) 0.2947(3) -0.0751(4) 0.0229(6) Uani 1 1 d . . . . .
H17 H 0.323052 0.322086 -0.113965 0.028 Uiso 1 1 calc R U . . .
C18 C 0.28444(12) 0.1826(3) -0.0659(4) 0.0233(6) Uani 1 1 d . . . . .
H18 H 0.310424 0.132947 -0.093324 0.028 Uiso 1 1 calc R U . . .
C19 C 0.23859(12) 0.1424(2) -0.0166(4) 0.0210(6) Uani 1 1 d . . . . .
H19 H 0.233501 0.065178 -0.010402 0.025 Uiso 1 1 calc R U . . .
C20 C 0.19957(11) 0.2140(2) 0.0242(4) 0.0187(6) Uani 1 1 d . . . . .
C21 C 0.15031(11) 0.1704(2) 0.0727(4) 0.0168(6) Uani 1 1 d . . . . .
C22 C 0.06560(11) 0.0845(2) 0.1715(4) 0.0173(6) Uani 1 1 d . . . . .
C23 C 0.01466(11) 0.0645(2) 0.1993(4) 0.0184(6) Uani 1 1 d . . . . .
C24 C -0.01149(11) 0.1586(2) 0.1211(4) 0.0217(6) Uani 1 1 d . . . . .
C25 C -0.06513(12) 0.1710(3) 0.1225(5) 0.0265(7) Uani 1 1 d . . . . .
H25 H -0.083238 0.233699 0.070291 0.032 Uiso 1 1 calc R U . . .
C26 C -0.08996(12) 0.0883(3) 0.2028(5) 0.0276(7) Uani 1 1 d . . . . .
H26 H -0.125979 0.094754 0.207460 0.033 Uiso 1 1 calc R U . . .
C27 C -0.06374(12) -0.0057(3) 0.2783(5) 0.0258(7) Uani 1 1 d . . . . .
H27 H -0.082748 -0.061396 0.330179 0.031 Uiso 1 1 calc R U . . .
C28 C -0.01179(12) -0.0195(3) 0.2793(5) 0.0233(7) Uani 1 1 d . . . . .
H28 H 0.005647 -0.082934 0.331636 0.028 Uiso 1 1 calc R U . . .

loop_
_atom_site_aniso_label
_atom_site_aniso_U_11
_atom_site_aniso_U_22
_atom_site_aniso_U_33
_atom_site_aniso_U_23
_atom_site_aniso_U_13
_atom_site_aniso_U_12
F1 0.0266(10) 0.0204(9) 0.0323(11) -0.0018(8) 0.0001(8) 0.0008(7)
O1 0.0247(11) 0.0209(11) 0.0337(14) 0.0086(10) 0.0026(10) 0.0002(9)
N1 0.0165(11) 0.0176(12) 0.0195(13) 0.0017(10) 0.0003(10) 0.0007(9)
N2 0.0169(11) 0.0131(11) 0.0212(13) 0.0032(10) 0.0018(9) 0.0004(9)
N3 0.0176(12) 0.0172(12) 0.0258(15) 0.0018(11) 0.0031(11) 0.0037(9)
N4 0.0175(11) 0.0159(11) 0.0212(13) -0.0001(10) 0.0022(10) 0.0008(9)
N5 0.0202(12) 0.0183(13) 0.0287(16) -0.0002(12) 0.0032(12) -0.0023(10)
C1 0.0197(13) 0.0196(14) 0.0168(14) 0.0003(12) 0.0029(12) -0.0021(11)
C2 0.0221(15) 0.0206(14) 0.0250(17) 0.0036(12) 0.0045(13) 0.0068(11)
C3 0.0159(13) 0.0370(18) 0.0189(16) 0.0024(13) 0.0006(12) 0.0060(12)
C4 0.0191(14) 0.0288(16) 0.0226(17) -0.0026(13) 0.0019(12) -0.0038(12)
C5 0.0201(14) 0.0212(14) 0.0197(16) -0.0012(12) 0.0023(12) -0.0008(11)
C6 0.0142(13) 0.0213(14) 0.0151(15) 0.0012(11) 0.0025(11) 0.0003(11)
C7 0.0185(14) 0.0182(14) 0.0151(14) -0.0018(11) 0.0025(11) 0.0020(11)
C8 0.0216(14) 0.0137(13) 0.0157(14) -0.0006(11) 0.0022(11) 0.0003(10)
C9 0.0155(13) 0.0217(14) 0.0195(15) -0.0052(12) 0.0007(11) 0.0013(11)
C10 0.0198(14) 0.0181(14) 0.0207(15) -0.0025(11) 0.0018(12) 0.0013(11)
C11 0.0174(14) 0.0306(17) 0.0310(19) -0.0076(14) 0.0033(13) -0.0057(12)
C12 0.0160(14) 0.0416(19) 0.0269(18) -0.0097(15) -0.0007(13) 0.0024(13)
C13 0.0222(15) 0.0348(17) 0.0211(17) -0.0030(14) -0.0001(13) 0.0079(13)
C14 0.0226(15) 0.0259(15) 0.0154(15) -0.0017(12) 0.0032(12) 0.0067(12)
F2 0.0255(9) 0.0191(9) 0.0407(12) 0.0001(8) 0.0078(9) 0.0014(7)
O2 0.0255(11) 0.0182(10) 0.0347(14) 0.0106(10) 0.0001(10) 0.0010(9)
N6 0.0161(12) 0.0164(12) 0.0262(14) 0.0046(10) 0.0022(10) -0.0008(9)
N7 0.0167(12) 0.0149(12) 0.0236(14) 0.0018(10) -0.0010(10) -0.0007(9)
N8 0.0166(12) 0.0194(13) 0.0218(14) 0.0014(11) 0.0025(10) -0.0010(9)
N9 0.0148(11) 0.0167(12) 0.0197(13) -0.0004(10) -0.0005(9) 0.0006(9)
N10 0.0139(11) 0.0194(13) 0.0293(16) -0.0001(11) 0.0002(11) 0.0023(9)
C15 0.0189(14) 0.0198(14) 0.0185(15) -0.0018(11) 0.0002(12) 0.0032(11)
C16 0.0246(15) 0.0188(14) 0.0201(16) 0.0027(11) -0.0009(13) -0.0043(12)
C17 0.0169(13) 0.0341(17) 0.0171(15) 0.0002(13) -0.0003(12) -0.0057(12)
C18 0.0187(14) 0.0312(16) 0.0203(16) -0.0004(13) 0.0036(12) 0.0043(12)
C19 0.0227(15) 0.0191(14) 0.0203(15) -0.0004(12) -0.0006(12) -0.0008(11)
C20 0.0162(13) 0.0247(15) 0.0150(14) 0.0007(12) 0.0012(11) -0.0017(11)
C21 0.0191(14) 0.0128(12) 0.0181(14) -0.0010(11) 0.0007(11) -0.0002(10)
C22 0.0186(13) 0.0130(13) 0.0196(15) -0.0026(11) 0.0003(11) -0.0020(10)
C23 0.0162(13) 0.0176(14) 0.0206(15) -0.0049(12) 0.0000(11) -0.0025(10)
C24 0.0172(13) 0.0220(14) 0.0249(16) -0.0033(12) -0.0005(12) 0.0007(11)
C25 0.0179(14) 0.0288(17) 0.0322(19) -0.0054(14) 0.0008(13) -0.0002(12)
C26 0.0145(14) 0.0378(18) 0.0307(19) -0.0074(15) 0.0036(13) -0.0014(13)
C27 0.0237(15) 0.0305(16) 0.0235(17) -0.0058(14) 0.0044(13) -0.0102(13)
C28 0.0208(15) 0.0228(15) 0.0257(17) -0.0031(13) 0.0010(13) -0.0040(12)

loop_
_atom_type_symbol
_atom_type_description
_atom_type_scat_dispersion_real
_atom_type_scat_dispersion_imag
_atom_type_scat_source
C C 0.0033 0.0016 'International Tables Vol C Tables 4.2.6.8 and 6.1.1.4'
H H 0.0000 0.0000 'International Tables Vol C Tables 4.2.6.8 and 6.1.1.4'
F F 0.0171 0.0103 'International Tables Vol C Tables 4.2.6.8 and 6.1.1.4'
N N 0.0061 0.0033 'International Tables Vol C Tables 4.2.6.8 and 6.1.1.4'
O O 0.0106 0.0060 'International Tables Vol C Tables 4.2.6.8 and 6.1.1.4'

loop_
_geom_angle_atom_site_label_1
_geom_angle_atom_site_label_2
_geom_angle_atom_site_label_3
_geom_angle
_geom_angle_site_symmetry_1
_geom_angle_site_symmetry_3
_geom_angle_publ_flag
N2 N1 C7 115.7(2) . . ?
O1 N2 N1 119.4(2) . . ?
O1 N2 C8 119.5(2) . . ?
N1 N2 C8 121.1(2) . . ?
C7 N3 N4 111.8(2) . . ?
N5 N4 N3 121.3(2) . . ?
N5 N4 C8 114.2(2) . . ?
N3 N4 C8 124.4(2) . . ?
N4 N5 C10 103.0(2) . . ?
F1 C1 C2 117.8(3) . . ?
F1 C1 C6 119.8(3) . . ?
C2 C1 C6 122.4(3) . . ?
C3 C2 C1 118.7(3) . . ?
C3 C2 H2 120.6 . . ?
C1 C2 H2 120.6 . . ?
C2 C3 C4 120.5(3) . . ?
C2 C3 H3 119.7 . . ?
C4 C3 H3 119.7 . . ?
C5 C4 C3 119.7(3) . . ?
C5 C4 H4 120.2 . . ?
C3 C4 H4 120.2 . . ?
C4 C5 C6 121.4(3) . . ?
C4 C5 H5 119.3 . . ?
C6 C5 H5 119.3 . . ?
C1 C6 C5 117.3(3) . . ?
C1 C6 C7 123.4(3) . . ?
C5 C6 C7 119.3(3) . . ?
N3 C7 N1 129.3(3) . . ?
N3 C7 C6 117.4(3) . . ?
N1 C7 C6 113.3(2) . . ?
N2 C8 N4 117.8(2) . . ?
N2 C8 C9 135.2(3) . . ?
N4 C8 C9 106.9(2) . . ?
C8 C9 C14 135.5(3) . . ?
C8 C9 C10 102.7(3) . . ?
C14 C9 C10 121.8(3) . . ?
N5 C10 C11 126.1(3) . . ?
N5 C10 C9 113.2(3) . . ?
C11 C10 C9 120.7(3) . . ?
C12 C11 C10 116.7(3) . . ?
C12 C11 H11 121.6 . . ?
C10 C11 H11 121.6 . . ?
C11 C12 C13 122.5(3) . . ?
C11 C12 H12 118.8 . . ?
C13 C12 H12 118.8 . . ?
C14 C13 C12 121.6(3) . . ?
C14 C13 H13 119.2 . . ?
C12 C13 H13 119.2 . . ?
C13 C14 C9 116.7(3) . . ?
C13 C14 H14 121.6 . . ?
C9 C14 H14 121.6 . . ?
N7 N6 C21 116.1(2) . . ?
O2 N7 N6 119.8(2) . . ?
O2 N7 C22 118.8(2) . . ?
N6 N7 C22 121.4(2) . . ?
C21 N8 N9 111.9(2) . . ?
N10 N9 N8 121.2(2) . . ?
N10 N9 C22 113.9(2) . . ?
N8 N9 C22 124.9(2) . . ?
N9 N10 C24 103.1(2) . . ?
F2 C15 C16 117.2(3) . . ?
F2 C15 C20 119.7(3) . . ?
C16 C15 C20 123.0(3) . . ?
C15 C16 C17 118.8(3) . . ?
C15 C16 H16 120.6 . . ?
C17 C16 H16 120.6 . . ?
C18 C17 C16 120.3(3) . . ?
C18 C17 H17 119.9 . . ?
C16 C17 H17 119.9 . . ?
C17 C18 C19 119.9(3) . . ?
C17 C18 H18 120.0 . . ?
C19 C18 H18 120.0 . . ?
C18 C19 C20 121.1(3) . . ?
C18 C19 H19 119.4 . . ?
C20 C19 H19 119.4 . . ?
C15 C20 C19 116.7(3) . . ?
C15 C20 C21 122.6(3) . . ?
C19 C20 C21 120.7(3) . . ?
N8 C21 N6 128.5(3) . . ?
N8 C21 C20 117.1(2) . . ?
N6 C21 C20 114.4(2) . . ?
N7 C22 N9 117.2(3) . . ?
N7 C22 C23 135.6(3) . . ?
N9 C22 C23 107.2(2) . . ?
C22 C23 C28 136.2(3) . . ?
C22 C23 C24 102.5(3) . . ?
C28 C23 C24 121.3(3) . . ?
N10 C24 C25 126.1(3) . . ?
N10 C24 C23 113.3(3) . . ?
C25 C24 C23 120.6(3) . . ?
C26 C25 C24 117.0(3) . . ?
C26 C25 H25 121.5 . . ?
C24 C25 H25 121.5 . . ?
C25 C26 C27 122.1(3) . . ?
C25 C26 H26 119.0 . . ?
C27 C26 H26 119.0 . . ?
C28 C27 C26 122.1(3) . . ?
C28 C27 H27 119.0 . . ?
C26 C27 H27 119.0 . . ?
C27 C28 C23 117.0(3) . . ?
C27 C28 H28 121.5 . . ?
C23 C28 H28 121.5 . . ?

loop_
_geom_bond_atom_site_label_1
_geom_bond_atom_site_label_2
_geom_bond_distance
_geom_bond_site_symmetry_2
_geom_bond_publ_flag
F1 C1 1.343(3) . ?
O1 N2 1.250(3) . ?
N1 N2 1.327(3) . ?
N1 C7 1.359(4) . ?
N2 C8 1.360(4) . ?
N3 C7 1.319(4) . ?
N3 N4 1.351(3) . ?
N4 N5 1.314(3) . ?
N4 C8 1.375(4) . ?
N5 C10 1.371(4) . ?
C1 C2 1.378(4) . ?
C1 C6 1.386(4) . ?
C2 C3 1.376(4) . ?
C2 H2 0.9500 . ?
C3 C4 1.385(5) . ?
C3 H3 0.9500 . ?
C4 C5 1.371(4) . ?
C4 H4 0.9500 . ?
C5 C6 1.393(4) . ?
C5 H5 0.9500 . ?
C6 C7 1.483(4) . ?
C8 C9 1.390(4) . ?
C9 C14 1.404(4) . ?
C9 C10 1.411(4) . ?
C10 C11 1.405(4) . ?
C11 C12 1.374(5) . ?
C11 H11 0.9500 . ?
C12 C13 1.413(5) . ?
C12 H12 0.9500 . ?
C13 C14 1.372(4) . ?
C13 H13 0.9500 . ?
C14 H14 0.9500 . ?
F2 C15 1.353(3) . ?
O2 N7 1.252(3) . ?
N6 N7 1.324(3) . ?
N6 C21 1.369(4) . ?
N7 C22 1.363(4) . ?
N8 C21 1.322(4) . ?
N8 N9 1.354(3) . ?
N9 N10 1.320(3) . ?
N9 C22 1.381(4) . ?
N10 C24 1.375(4) . ?
C15 C16 1.373(4) . ?
C15 C20 1.392(4) . ?
C16 C17 1.387(4) . ?
C16 H16 0.9500 . ?
C17 C18 1.381(4) . ?
C17 H17 0.9500 . ?
C18 C19 1.387(4) . ?
C18 H18 0.9500 . ?
C19 C20 1.404(4) . ?
C19 H19 0.9500 . ?
C20 C21 1.480(4) . ?
C22 C23 1.396(4) . ?
C23 C28 1.406(4) . ?
C23 C24 1.414(4) . ?
C24 C25 1.411(4) . ?
C25 C26 1.373(5) . ?
C25 H25 0.9500 . ?
C26 C27 1.407(5) . ?
C26 H26 0.9500 . ?
C27 C28 1.367(4) . ?
C27 H27 0.9500 . ?
C28 H28 0.9500 . ?

loop_
_geom_torsion_atom_site_label_1
_geom_torsion_atom_site_label_2
_geom_torsion_atom_site_label_3
_geom_torsion_atom_site_label_4
_geom_torsion
_geom_torsion_site_symmetry_1
_geom_torsion_site_symmetry_2
_geom_torsion_site_symmetry_3
_geom_torsion_site_symmetry_4
_geom_torsion_publ_flag
C7 N1 N2 O1 179.8(3) . . . . ?
C7 N1 N2 C8 0.0(4) . . . . ?
C7 N3 N4 N5 178.8(3) . . . . ?
C7 N3 N4 C8 1.3(4) . . . . ?
N3 N4 N5 C10 -178.6(3) . . . . ?
C8 N4 N5 C10 -0.9(3) . . . . ?
F1 C1 C2 C3 -177.9(3) . . . . ?
C6 C1 C2 C3 -1.2(5) . . . . ?
C1 C2 C3 C4 0.3(5) . . . . ?
C2 C3 C4 C5 0.9(5) . . . . ?
C3 C4 C5 C6 -1.3(5) . . . . ?
F1 C1 C6 C5 177.4(3) . . . . ?
C2 C1 C6 C5 0.8(5) . . . . ?
F1 C1 C6 C7 -1.1(5) . . . . ?
C2 C1 C6 C7 -177.7(3) . . . . ?
C4 C5 C6 C1 0.5(5) . . . . ?
C4 C5 C6 C7 179.0(3) . . . . ?
N4 N3 C7 N1 -1.1(5) . . . . ?
N4 N3 C7 C6 179.9(3) . . . . ?
N2 N1 C7 N3 0.5(5) . . . . ?
N2 N1 C7 C6 179.5(2) . . . . ?
C1 C6 C7 N3 -36.2(4) . . . . ?
C5 C6 C7 N3 145.3(3) . . . . ?
C1 C6 C7 N1 144.6(3) . . . . ?
C5 C6 C7 N1 -33.8(4) . . . . ?
O1 N2 C8 N4 -179.6(3) . . . . ?
N1 N2 C8 N4 0.2(4) . . . . ?
O1 N2 C8 C9 1.7(5) . . . . ?
N1 N2 C8 C9 -178.5(3) . . . . ?
N5 N4 C8 N2 -178.6(3) . . . . ?
N3 N4 C8 N2 -1.0(4) . . . . ?
N5 N4 C8 C9 0.5(3) . . . . ?
N3 N4 C8 C9 178.1(3) . . . . ?
N2 C8 C9 C14 -0.6(6) . . . . ?
N4 C8 C9 C14 -179.4(3) . . . . ?
N2 C8 C9 C10 179.0(3) . . . . ?
N4 C8 C9 C10 0.2(3) . . . . ?
N4 N5 C10 C11 -179.2(3) . . . . ?
N4 N5 C10 C9 1.1(4) . . . . ?
C8 C9 C10 N5 -0.8(4) . . . . ?
C14 C9 C10 N5 178.9(3) . . . . ?
C8 C9 C10 C11 179.5(3) . . . . ?
C14 C9 C10 C11 -0.8(5) . . . . ?
N5 C10 C11 C12 -179.2(3) . . . . ?
C9 C10 C11 C12 0.4(5) . . . . ?
C10 C11 C12 C13 0.0(5) . . . . ?
C11 C12 C13 C14 -0.1(5) . . . . ?
C12 C13 C14 C9 -0.3(5) . . . . ?
C8 C9 C14 C13 -179.7(3) . . . . ?
C10 C9 C14 C13 0.7(5) . . . . ?
C21 N6 N7 O2 -179.5(3) . . . . ?
C21 N6 N7 C22 0.4(4) . . . . ?
C21 N8 N9 N10 179.8(3) . . . . ?
C21 N8 N9 C22 -0.7(4) . . . . ?
N8 N9 N10 C24 179.6(3) . . . . ?
C22 N9 N10 C24 0.0(3) . . . . ?
F2 C15 C16 C17 177.9(3) . . . . ?
C20 C15 C16 C17 -0.2(5) . . . . ?
C15 C16 C17 C18 -2.7(5) . . . . ?
C16 C17 C18 C19 2.7(5) . . . . ?
C17 C18 C19 C20 0.1(5) . . . . ?
F2 C15 C20 C19 -175.2(3) . . . . ?
C16 C15 C20 C19 2.9(5) . . . . ?
F2 C15 C20 C21 3.3(4) . . . . ?
C16 C15 C20 C21 -178.6(3) . . . . ?
C18 C19 C20 C15 -2.8(5) . . . . ?
C18 C19 C20 C21 178.6(3) . . . . ?
N9 N8 C21 N6 2.1(5) . . . . ?
N9 N8 C21 C20 -178.8(3) . . . . ?
N7 N6 C21 N8 -2.0(5) . . . . ?
N7 N6 C21 C20 178.9(3) . . . . ?
C15 C20 C21 N8 32.8(4) . . . . ?
C19 C20 C21 N8 -148.7(3) . . . . ?
C15 C20 C21 N6 -148.0(3) . . . . ?
C19 C20 C21 N6 30.5(4) . . . . ?
O2 N7 C22 N9 -179.4(3) . . . . ?
N6 N7 C22 N9 0.7(4) . . . . ?
O2 N7 C22 C23 -1.6(5) . . . . ?
N6 N7 C22 C23 178.5(3) . . . . ?
N10 N9 C22 N7 179.0(3) . . . . ?
N8 N9 C22 N7 -0.5(4) . . . . ?
N10 N9 C22 C23 0.6(4) . . . . ?
N8 N9 C22 C23 -178.9(3) . . . . ?
N7 C22 C23 C28 1.3(7) . . . . ?
N9 C22 C23 C28 179.2(4) . . . . ?
N7 C22 C23 C24 -178.9(4) . . . . ?
N9 C22 C23 C24 -0.9(3) . . . . ?
N9 N10 C24 C25 179.9(3) . . . . ?
N9 N10 C24 C23 -0.6(4) . . . . ?
C22 C23 C24 N10 1.0(4) . . . . ?
C28 C23 C24 N10 -179.1(3) . . . . ?
C22 C23 C24 C25 -179.5(3) . . . . ?
C28 C23 C24 C25 0.4(5) . . . . ?
N10 C24 C25 C26 179.6(3) . . . . ?
C23 C24 C25 C26 0.1(5) . . . . ?
C24 C25 C26 C27 -0.9(5) . . . . ?
C25 C26 C27 C28 1.2(5) . . . . ?
C26 C27 C28 C23 -0.6(5) . . . . ?
C22 C23 C28 C27 179.7(3) . . . . ?
C24 C23 C28 C27 -0.2(5) . . . . ?
